data_2219974
loop_
_publ_author_name
'Betz, Richard'
'Kl\"ufers, Peter'

_publ_section_title
;
 2,4,6-Trifluoroaniline
;
_journal_coeditor_code RN2051
_journal_issue 11
_journal_name_full 'Acta Crystallographica Section E'
_journal_page_first o2242
_journal_paper_doi 10.1107/S1600536808035083
_journal_volume 64
_journal_year 2008
_chemical_formula_iupac 'C6 H4 F3 N'
_chemical_formula_moiety 'C6 H4 F3 N'
_chemical_formula_sum 'C6 H4 F3 N'
_chemical_formula_weight 147.10
_chemical_name_common 2,4,6-Trifluoroaniline
_chemical_name_systematic
;
2,4,6-Trifluoroaniline
;
_space_group_IT_number 19
_symmetry_cell_setting orthorhombic
_symmetry_space_group_name_Hall 'P 2ac 2ab'
_symmetry_space_group_name_H-M 'P 21 21 21'
_atom_sites_solution_hydrogens difmap
_atom_sites_solution_primary direct
_atom_sites_solution_secondary difmap
_audit_creation_method 'form98_non/compatible with shelxl97-2'
_cell_angle_alpha 90.00
_cell_angle_beta 90.00
_cell_angle_gamma 90.00
_cell_formula_units_Z 4
_cell_length_a 6.3220(6)
_cell_length_b 24.792(2)
_cell_length_c 3.8545(5)
_cell_measurement_reflns_used 1719
_cell_measurement_temperature 200(2)
_cell_measurement_theta_max 26.2485
_cell_measurement_theta_min 4.0516
_cell_volume 604.14(11)
_computing_cell_refinement 'CrysAlis RED (Oxford Diffraction, 2005)'
_computing_data_collection 'CrysAlis CCD (Oxford Diffraction, 2005)'
_computing_data_reduction 'CrysAlis RED (Oxford Diffraction, 2005)'
_computing_molecular_graphics 'ORTEPIII (Burnett & Johnson, 1996) and Mercury (Macrae <i>et al.</i>,  2006)'
_computing_publication_material 'SHELXL97 (Sheldrick, 2008)'
_computing_structure_refinement 'SHELXL97 (Sheldrick, 2008)'
_computing_structure_solution 'SHELXS97 (Sheldrick, 2008)'
_diffrn_ambient_temperature 200(2)
_diffrn_measured_fraction_theta_full 0.992
_diffrn_measured_fraction_theta_max 0.992
_diffrn_measurement_device 'CCD camera on \k-goniostat'
_diffrn_measurement_device_type 'Oxford Diffraction KappaCCD'
_diffrn_measurement_method \w
_diffrn_radiation_monochromator graphite
_diffrn_radiation_source 'fine-focus sealed tube'
_diffrn_radiation_type MoK\a
_diffrn_radiation_wavelength 0.71073
_diffrn_reflns_av_R_equivalents 0.0338
_diffrn_reflns_av_sigmaI/netI 0.0351
_diffrn_reflns_limit_h_max 7
_diffrn_reflns_limit_h_min -7
_diffrn_reflns_limit_k_max 30
_diffrn_reflns_limit_k_min -30
_diffrn_reflns_limit_l_max 3
_diffrn_reflns_limit_l_min -4
_diffrn_reflns_number 4517
_diffrn_reflns_theta_full 26.37
_diffrn_reflns_theta_max 26.37
_diffrn_reflns_theta_min 4.05
_exptl_absorpt_coefficient_mu 0.163
_exptl_absorpt_correction_T_max 0.992
_exptl_absorpt_correction_T_min 0.921
_exptl_absorpt_correction_type multi-scan
_exptl_absorpt_process_details '(SCALE3 ABSPACK in CrysAlis RED; Oxford Diffraction, 2005))'
_exptl_crystal_colour colourless
_exptl_crystal_density_diffrn 1.617
_exptl_crystal_density_method 'not measured'
_exptl_crystal_description rod
_exptl_crystal_F_000 296
_exptl_crystal_size_max 0.50
_exptl_crystal_size_mid 0.09
_exptl_crystal_size_min 0.05
_refine_diff_density_max 0.132
_refine_diff_density_min -0.156
_refine_ls_extinction_method none
_refine_ls_goodness_of_fit_ref 0.938
_refine_ls_hydrogen_treatment constr
_refine_ls_matrix_type full
_refine_ls_number_parameters 91
_refine_ls_number_reflns 775
_refine_ls_number_restraints 0
_refine_ls_restrained_S_all 0.938
_refine_ls_R_factor_all 0.0586
_refine_ls_R_factor_gt 0.0336
_refine_ls_shift/su_max 0.000
_refine_ls_shift/su_mean 0.000
_refine_ls_structure_factor_coef Fsqd
_refine_ls_weighting_details 'calc w=1/[\s^2^(Fo^2^)+(0.0505P)^2^] where P=(Fo^2^+2Fc^2^)/3'
_refine_ls_weighting_scheme calc
_refine_ls_wR_factor_gt 0.0732
_refine_ls_wR_factor_ref 0.0816
_reflns_number_gt 489
_reflns_number_total 775
_reflns_threshold_expression I>2\s(I)
_cod_data_source_file rn2051.cif
_cod_data_source_block I
_cod_database_code 2219974
_cod_database_fobs_code 2219974

loop_
_symmetry_equiv_pos_as_xyz
'x, y, z'
'-x+1/2, -y, z+1/2'
'x+1/2, -y+1/2, -z'
'-x, y+1/2, -z+1/2'

loop_
_atom_site_type_symbol
_atom_site_label
_atom_site_fract_x
_atom_site_fract_y
_atom_site_fract_z
_atom_site_U_iso_or_equiv
_atom_site_adp_type
_atom_site_calc_flag
_atom_site_refinement_flags
_atom_site_occupancy
F F1 0.8818(2) 0.10411(5) -0.1028(5) 0.0618(5) Uani d . 1
F F2 0.4694(2) 0.24248(5) 0.3783(5) 0.0712(6) Uani d . 1
F F3 0.2254(2) 0.06360(6) 0.3828(5) 0.0715(6) Uani d . 1
N N1 0.5886(3) 0.02701(7) 0.0726(7) 0.0564(7) Uani d . 1
H H71 0.6769 0.0202 -0.1054 0.068 Uiso d R 1
H H72 0.4647 0.0109 0.0632 0.068 Uiso d R 1
C C1 0.5551(4) 0.08172(8) 0.1384(7) 0.0398(6) Uani d . 1
C C2 0.7034(4) 0.12061(9) 0.0624(7) 0.0414(6) Uani d . 1
C C3 0.6805(4) 0.17436(8) 0.1376(7) 0.0447(7) Uani d . 1
H H3 0.7868 0.2000 0.0811 0.054 Uiso calc R 1
C C4 0.4963(4) 0.18920(8) 0.2983(7) 0.0451(7) Uani d . 1
C C5 0.3394(4) 0.15382(8) 0.3828(8) 0.0480(7) Uani d . 1
H H5 0.2124 0.1652 0.4922 0.058 Uiso calc R 1
C C6 0.3757(4) 0.10062(9) 0.3004(7) 0.0444(7) Uani d . 1

loop_
_atom_site_aniso_label
_atom_site_aniso_U_11
_atom_site_aniso_U_22
_atom_site_aniso_U_33
_atom_site_aniso_U_12
_atom_site_aniso_U_13
_atom_site_aniso_U_23
F1 0.0434(9) 0.0688(9) 0.0731(11) 0.0014(7) 0.0104(9) -0.0040(10)
F2 0.0870(11) 0.0420(8) 0.0845(14) 0.0118(8) -0.0120(14) -0.0085(10)
F3 0.0534(9) 0.0641(9) 0.0969(14) -0.0156(7) 0.0105(12) 0.0123(10)
N1 0.0574(14) 0.0408(11) 0.0712(18) -0.0029(10) -0.0014(15) -0.0017(12)
C1 0.0441(13) 0.0354(12) 0.0397(16) -0.0004(10) -0.0070(14) 0.0045(12)
C2 0.0379(13) 0.0476(14) 0.0386(16) 0.0022(11) -0.0023(13) 0.0011(13)
C3 0.0503(17) 0.0412(14) 0.0426(17) -0.0103(11) -0.0064(16) 0.0057(14)
C4 0.0573(16) 0.0326(12) 0.0453(17) 0.0063(12) -0.0101(16) -0.0018(12)
C5 0.0445(16) 0.0496(14) 0.0499(17) 0.0094(12) 0.0004(16) 0.0009(16)
C6 0.0408(13) 0.0473(14) 0.0453(19) -0.0087(12) 0.0001(14) 0.0094(13)

loop_
_atom_type_symbol
_atom_type_description
_atom_type_scat_dispersion_real
_atom_type_scat_dispersion_imag
_atom_type_scat_source
C C 0.0033 0.0016 'International Tables Vol C Tables 4.2.6.8 and 6.1.1.4'
H H 0.0000 0.0000 'International Tables Vol C Tables 4.2.6.8 and 6.1.1.4'
F F 0.0171 0.0103 'International Tables Vol C Tables 4.2.6.8 and 6.1.1.4'
N N 0.0061 0.0033 'International Tables Vol C Tables 4.2.6.8 and 6.1.1.4'

loop_
_geom_angle_atom_site_label_1
_geom_angle_atom_site_label_2
_geom_angle_atom_site_label_3
_geom_angle
C1 N1 H71 114.6
C1 N1 H72 108.3
H71 N1 H72 115.8
C2 C1 C6 114.8(2)
C2 C1 N1 122.6(2)
C6 C1 N1 122.5(2)
F1 C2 C3 118.7(2)
F1 C2 C1 117.04(19)
C3 C2 C1 124.3(2)
C4 C3 C2 116.5(2)
C4 C3 H3 121.7
C2 C3 H3 121.7
C5 C4 F2 118.5(2)
C5 C4 C3 123.6(2)
F2 C4 C3 117.9(2)
C4 C5 C6 116.1(2)
C4 C5 H5 121.9
C6 C5 H5 121.9
F3 C6 C5 118.5(2)
F3 C6 C1 116.9(2)
C5 C6 C1 124.6(2)

loop_
_geom_bond_atom_site_label_1
_geom_bond_atom_site_label_2
_geom_bond_distance
F1 C2 1.358(3)
F2 C4 1.367(2)
F3 C6 1.359(2)
N1 C1 1.396(3)
N1 H71 0.9009
N1 H72 0.8798
C1 C2 1.377(3)
C1 C6 1.377(3)
C2 C3 1.371(3)
C3 C4 1.369(4)
C3 H3 0.9500
C4 C5 1.364(3)
C5 C6 1.376(3)
C5 H5 0.9500

loop_
_geom_hbond_atom_site_label_D
_geom_hbond_atom_site_label_H
_geom_hbond_atom_site_label_A
_geom_hbond_site_symmetry_A
_geom_hbond_distance_DH
_geom_hbond_distance_HA
_geom_hbond_distance_DA
_geom_hbond_angle_DHA
N1 H71 N1 2_654 0.90 2.26 3.110(3) 157.3
N1 H72 F3 2_554 0.88 2.31 3.086(2) 146.9

loop_
_geom_torsion_atom_site_label_1
_geom_torsion_atom_site_label_2
_geom_torsion_atom_site_label_3
_geom_torsion_atom_site_label_4
_geom_torsion
C6 C1 C2 F1 -178.9(2)
N1 C1 C2 F1 4.2(4)
C6 C1 C2 C3 0.0(4)
N1 C1 C2 C3 -176.9(3)
F1 C2 C3 C4 178.8(2)
C1 C2 C3 C4 -0.1(4)
C2 C3 C4 C5 -0.2(4)
C2 C3 C4 F2 179.6(2)
F2 C4 C5 C6 -179.2(2)
C3 C4 C5 C6 0.7(4)
C4 C5 C6 F3 179.2(3)
C4 C5 C6 C1 -0.8(4)
C2 C1 C6 F3 -179.5(2)
N1 C1 C6 F3 -2.7(4)
C2 C1 C6 C5 0.5(4)
N1 C1 C6 C5 177.3(3)

loop_
_cod_related_entry_id
_cod_related_entry_database
_cod_related_entry_code
1 ChemSpider 61084
